data_4340295
loop_
_publ_author_name
'Yang, Ai-Hong'
'Zou, Ji-Yong'
'Wang, Wen-Min'
'Shi, Xue-Ying'
'Gao, Hong-Ling'
'Cui, Jian-Zhong'
'Zhao, Bin'

_publ_section_title
;
 Two Three-Dimensional Lanthanide Frameworks Exhibiting Luminescence
 Increases upon Dehydration and Novel Water Layer Involving in Situ
 Decarboxylation.
;
_journal_issue 14
_journal_name_full 'Inorganic chemistry'
_journal_page_first 7092
_journal_page_last 7100
_journal_paper_doi 10.1021/ic402803s
_journal_volume 53
_journal_year 2014
_chemical_formula_moiety 'C25 H18 N3 O26 Tb3, 2(H2 O)'
_chemical_formula_sum 'C25 H22 N3 O28 Tb3'
_chemical_formula_weight 1289.22
_chemical_name_systematic
;
 ? 
;
_space_group_crystal_system monoclinic
_space_group_IT_number 14
_space_group_name_Hall '-P 2ybc'
_space_group_name_H-M_alt 'P 1 21/c 1'
_symmetry_space_group_name_Hall '-P 2ybc'
_symmetry_space_group_name_H-M 'P 1 21/c 1'
_atom_sites_solution_hydrogens geom
_atom_sites_solution_primary direct
_atom_sites_solution_secondary difmap
_audit_creation_date 2014-03-17
_audit_creation_method
;
  Olex2 1.2
  (compiled Apr 23 2013 17:54:37, GUI svn.r4466)
;
_cell_angle_alpha 90.00
_cell_angle_beta 92.90(3)
_cell_angle_gamma 90.00
_cell_formula_units_Z 4
_cell_length_a 27.780(6)
_cell_length_b 6.6928(13)
_cell_length_c 17.125(3)
_cell_measurement_temperature 113(2)
_cell_volume 3179.9(11)
_computing_molecular_graphics
;
O. V. Dolomanov, L. J. Bourhis, R. J. Gildea, J. A. K. Howard and H. Puschmann,
OLEX2: a complete structure solution, refinement and analysis program.
J. Appl. Cryst. (2009). 42, 339-341.
;
_computing_publication_material
;
O. V. Dolomanov, L. J. Bourhis, R. J. Gildea, J. A. K. Howard and H. Puschmann,
OLEX2: a complete structure solution, refinement and analysis program.
J. Appl. Cryst. (2009). 42, 339-341.
;
_computing_structure_refinement 'SHELXL-97 (Sheldrick, 1997)'
_computing_structure_solution 'SHELXS-97 (Sheldrick, 1990)'
_diffrn_ambient_temperature 113(2)
_diffrn_measured_fraction_theta_full 0.963
_diffrn_measured_fraction_theta_max 0.963
_diffrn_radiation_monochromator graphite
_diffrn_radiation_type MoK\a
_diffrn_radiation_wavelength 0.71073
_diffrn_reflns_av_R_equivalents 0.0424
_diffrn_reflns_av_unetI/netI 0.0494
_diffrn_reflns_limit_h_max 33
_diffrn_reflns_limit_h_min -32
_diffrn_reflns_limit_k_max 7
_diffrn_reflns_limit_k_min -7
_diffrn_reflns_limit_l_max 20
_diffrn_reflns_limit_l_min -20
_diffrn_reflns_number 16951
_diffrn_reflns_theta_full 25.00
_diffrn_reflns_theta_max 25.00
_diffrn_reflns_theta_min 2.20
_diffrn_source 'fine-focus sealed tube'
_exptl_absorpt_coefficient_mu 6.726
_exptl_absorpt_correction_T_max 0.8772
_exptl_absorpt_correction_T_min 0.7747
_exptl_crystal_density_diffrn 2.693
_exptl_crystal_density_method 'not measured'
_exptl_crystal_F_000 2448
_exptl_crystal_size_max 0.04
_exptl_crystal_size_mid 0.04
_exptl_crystal_size_min 0.02
_refine_diff_density_max 4.310
_refine_diff_density_min -2.068
_refine_diff_density_rms 0.244
_refine_ls_extinction_method none
_refine_ls_goodness_of_fit_ref 1.061
_refine_ls_hydrogen_treatment mixed
_refine_ls_matrix_type full
_refine_ls_number_parameters 540
_refine_ls_number_reflns 5372
_refine_ls_number_restraints 64
_refine_ls_restrained_S_all 1.055
_refine_ls_R_factor_all 0.0494
_refine_ls_R_factor_gt 0.0420
_refine_ls_shift/su_max 0.001
_refine_ls_shift/su_mean 0.000
_refine_ls_structure_factor_coef Fsqd
_refine_ls_weighting_details 'calc w=1/[\s^2^(Fo^2^)+(0.0437P)^2^+43.7351P] where P=(Fo^2^+2Fc^2^)/3'
_refine_ls_weighting_scheme calc
_refine_ls_wR_factor_gt 0.0969
_refine_ls_wR_factor_ref 0.1010
_reflns_number_gt 4638
_reflns_number_total 5372
_reflns_threshold_expression >2sigma(I)
_cod_data_source_file ic402803s_si_002.cif
_cod_data_source_block r90918e1
_cod_depositor_comments 'Adding full bibliography for 4340295--4340296.cif.'
_cod_original_cell_volume 3179.8(11)
_cod_database_code 4340295
_olex2_refinement_description
;
1. Fixed Uiso
 At 1.2 times of:
  All C(H) groups, {H25A,H25B} of O25, {H22A,H22B} of O22, {H21A,H21B} of O21,
   {H24A,H24B} of O24, {H26A,H26B} of O26, All O(H) groups
 At 1.5 times of:
  {H28A,H28B} of O28, {H23A,H23B} of O23
2. Restrained distances
 H27A-O27
 0.85 with sigma of 0.02
 H27B-O27
 0.85 with sigma of 0.02
 H27A-H27B
 1.25 with sigma of 0.02
 H22A-H27B
 2.11 with sigma of 0.02
3. Uiso/Uaniso restraints and constraints
Uanis(C22) \\sim Ueq, Uanis(C1) \\sim Ueq, Uanis(C25) \\sim Ueq: with sigma of 0.005 and sigma for terminal atoms of 0.01
Uanis(O3) \\sim Ueq, Uanis(O4) \\sim Ueq, Uanis(C8) \\sim Ueq: with sigma of 0.01 and sigma for terminal atoms of 0.02
Uanis(O27) \\sim Ueq, Uanis(O7) \\sim Ueq, Uanis(C20) \\sim Ueq, Uanis(O1) \\sim Ueq: with sigma of 0.01 and sigma for terminal atoms of 0.02
4.a Riding coordinates:
 O21(H21A,H21B), O22(H22A,H22B), O24(H24A,H24B), O25(H25A,H25B), O26(H26A,
 H26B), O28(H28A,H28B)
4.b Rotating group:
 O23(H23A,H23B)
4.c Aromatic/amide H refined with riding coordinates:
 O3(H3), C3(H3A), C12(H12), C14(H14), C15(H15), C20(H20)
;

loop_
_space_group_symop_id
_space_group_symop_operation_xyz
1 'x, y, z'
2 '-x, y+1/2, -z+1/2'
3 '-x, -y, -z'
4 'x, -y-1/2, z-1/2'

loop_
_atom_site_label
_atom_site_type_symbol
_atom_site_fract_x
_atom_site_fract_y
_atom_site_fract_z
_atom_site_U_iso_or_equiv
_atom_site_adp_type
_atom_site_occupancy
_atom_site_symmetry_multiplicity
_atom_site_calc_flag
_atom_site_refinement_flags
Tb1 Tb 0.409686(14) 0.06409(6) 0.37803(2) 0.00653(12) Uani 1 1 d .
Tb2 Tb 0.199052(16) 0.15907(6) 0.33988(2) 0.00989(12) Uani 1 1 d .
Tb3 Tb 0.097350(13) -0.24676(7) 0.11417(2) 0.00668(11) Uani 1 1 d .
O1 O 0.4159(2) 0.2422(10) 0.4929(3) 0.0159(13) Uani 1 1 d U
O2 O 0.3823(2) 0.5397(9) 0.5172(4) 0.0125(13) Uani 1 1 d .
O3 O 0.5963(2) 0.2720(9) 0.6684(3) 0.0087(12) Uani 1 1 d U
H3 H 0.6267 0.2901 0.6956 0.010 Uiso 1 1 calc R
O4 O 0.5914(2) 0.6011(9) 0.6621(3) 0.0104(13) Uani 1 1 d U
O5 O 0.5664(2) 0.4294(10) 0.8291(3) 0.0135(14) Uani 1 1 d .
O6 O 0.4956(2) 0.4235(9) 0.8834(3) 0.0120(13) Uani 1 1 d .
O7 O 0.3549(2) 0.4270(9) 0.7662(3) 0.0110(13) Uani 1 1 d U
O8 O 0.3401(2) 0.3280(9) 0.6419(4) 0.0143(14) Uani 1 1 d .
O9 O 0.3342(2) 0.0064(10) 0.4304(3) 0.0130(13) Uani 1 1 d .
O10 O 0.2533(2) 0.0021(10) 0.4277(4) 0.0167(14) Uani 1 1 d .
O11 O 0.1746(2) -0.2888(10) 0.6618(3) 0.0148(14) Uani 1 1 d .
O12 O 0.2236(2) -0.3987(9) 0.7600(3) 0.0130(13) Uani 1 1 d .
O13 O 0.1502(2) -0.1257(10) 0.3725(3) 0.0133(14) Uani 1 1 d .
O14 O 0.1444(2) -0.1942(9) 0.4998(3) 0.0116(13) Uani 1 1 d .
O15 O 0.0758(2) -0.0587(9) 0.2309(4) 0.0140(14) Uani 1 1 d .
O16 O 0.0884(2) -0.3824(10) 0.2428(3) 0.0145(14) Uani 1 1 d .
O17 O -0.1018(2) -0.0934(10) 0.3987(4) 0.0151(14) Uani 1 1 d .
O18 O -0.0996(2) -0.4179(9) 0.4236(4) 0.0137(14) Uani 1 1 d .
O19 O -0.0619(2) -0.2290(11) 0.5650(3) 0.0154(14) Uani 1 1 d .
O20 O 0.0128(2) -0.2522(10) 0.6208(3) 0.0133(12) Uani 1 1 d .
O21 O 0.4375(2) -0.1518(9) 0.4839(3) 0.0108(13) Uani 1 1 d .
H21A H 0.4176 -0.1996 0.5150 0.013 Uiso 1 1 d R
H21B H 0.4673 -0.1800 0.4901 0.013 Uiso 1 1 d R
O22 O 0.1749(2) 0.2190(10) 0.4775(4) 0.0177(14) Uani 1 1 d .
H22A H 0.1784 0.3341 0.4980 0.021 Uiso 1 1 d RD
H22B H 0.1632 0.1240 0.5035 0.021 Uiso 1 1 d R
O23 O 0.2149(2) 0.5090(10) 0.3780(4) 0.0204(15) Uani 1 1 d .
H23A H 0.1921 0.5865 0.3573 0.031 Uiso 1 1 d R
H23B H 0.2428 0.5469 0.3611 0.031 Uiso 1 1 d R
O24 O 0.2747(2) 0.2696(10) 0.2979(3) 0.0128(13) Uani 1 1 d .
H24A H 0.2942 0.3303 0.3296 0.015 Uiso 1 1 d R
H24B H 0.2823 0.2484 0.2512 0.015 Uiso 1 1 d R
O25 O 0.1846(2) 0.2863(10) 0.2113(3) 0.0175(15) Uani 1 1 d .
H25A H 0.1655 0.3842 0.2033 0.021 Uiso 1 1 d R
H25B H 0.1985 0.2339 0.1733 0.021 Uiso 1 1 d R
O26 O 0.1236(2) 0.3125(10) 0.3314(4) 0.0205(16) Uani 1 1 d .
H26A H 0.1098 0.3439 0.3728 0.025 Uiso 1 1 d R
H26B H 0.1099 0.3375 0.2869 0.025 Uiso 1 1 d R
N1 N 0.4478(3) 0.4242(10) 0.7489(4) 0.0063(15) Uani 1 1 d .
N2 N 0.3398(3) -0.1396(11) 0.6638(4) 0.0122(16) Uani 1 1 d .
N3 N 0.0510(2) -0.2306(11) 0.4848(4) 0.0081(14) Uani 1 1 d .
C1 C 0.4094(3) 0.3977(14) 0.5337(5) 0.0115(19) Uani 1 1 d U
C2 C 0.4396(3) 0.4064(13) 0.6103(5) 0.0102(18) Uani 1 1 d .
C3 C 0.4891(3) 0.4147(12) 0.6070(5) 0.0091(18) Uani 1 1 d .
H3A H 0.5032 0.4138 0.5576 0.011 Uiso 1 1 calc R
C4 C 0.5188(3) 0.4244(12) 0.6755(5) 0.0062(17) Uani 1 1 d .
C5 C 0.4961(3) 0.4271(12) 0.7459(5) 0.0065(17) Uani 1 1 d .
C6 C 0.4201(3) 0.4127(13) 0.6830(5) 0.0095(18) Uani 1 1 d .
C7 C 0.3673(3) 0.3867(13) 0.6969(5) 0.0112(18) Uani 1 1 d .
C8 C 0.5728(3) 0.4349(13) 0.6692(5) 0.0084(18) Uani 1 1 d U
C9 C 0.5221(3) 0.4283(13) 0.8265(5) 0.0081(18) Uani 1 1 d .
C10 C 0.2950(3) -0.0198(13) 0.4608(5) 0.0116(19) Uani 1 1 d .
C11 C 0.2964(3) -0.0945(14) 0.5433(5) 0.0140(19) Uani 1 1 d .
C12 C 0.2552(3) -0.1656(13) 0.5792(5) 0.0117(19) Uani 1 1 d .
H12 H 0.2253 -0.1729 0.5498 0.014 Uiso 1 1 calc R
C13 C 0.2577(3) -0.2244(13) 0.6562(5) 0.0116(18) Uani 1 1 d .
C14 C 0.3006(3) -0.2110(12) 0.6985(5) 0.0087(18) Uani 1 1 d .
H14 H 0.3029 -0.2515 0.7518 0.010 Uiso 1 1 calc R
C15 C 0.3389(3) -0.0812(13) 0.5885(5) 0.0098(18) Uani 1 1 d .
H15 H 0.3673 -0.0313 0.5667 0.012 Uiso 1 1 calc R
C16 C 0.2150(3) -0.3116(13) 0.6967(5) 0.0117(19) Uani 1 1 d .
C17 C 0.1270(3) -0.1781(13) 0.4306(5) 0.0109(19) Uani 1 1 d .
C18 C 0.0737(3) -0.2175(13) 0.4176(5) 0.0097(18) Uani 1 1 d .
C19 C 0.0487(3) -0.2218(13) 0.3446(5) 0.0100(18) Uani 1 1 d .
C20 C -0.0009(3) -0.2360(14) 0.3431(5) 0.0106(17) Uani 1 1 d U
H20 H -0.0189 -0.2383 0.2945 0.013 Uiso 1 1 calc R
C21 C -0.0248(3) -0.2471(13) 0.4128(5) 0.0079(16) Uani 1 1 d .
C22 C 0.0033(3) -0.2421(13) 0.4832(4) 0.0082(16) Uani 1 1 d U
C23 C -0.0174(3) -0.2438(13) 0.5632(5) 0.0087(16) Uani 1 1 d .
C24 C 0.0737(3) -0.2167(14) 0.2684(5) 0.0126(19) Uani 1 1 d .
C25 C -0.0790(3) -0.2553(14) 0.4123(4) 0.0070(16) Uani 1 1 d U
O27 O 0.2432(2) 0.3379(11) 0.6047(4) 0.0205(16) Uani 1 1 d DU
O28 O 0.3136(2) 0.5548(10) 0.3983(4) 0.0198(15) Uani 1 1 d .
H28A H 0.3081 0.6793 0.4018 0.030 Uiso 1 1 d R
H28B H 0.3404 0.5313 0.4230 0.030 Uiso 1 1 d R
H27A H 0.2723(13) 0.308(12) 0.616(5) 0.024 Uiso 1 1 d D
H27B H 0.239(3) 0.249(9) 0.570(4) 0.04(4) Uiso 1 1 d D

loop_
_atom_site_aniso_label
_atom_site_aniso_U_11
_atom_site_aniso_U_22
_atom_site_aniso_U_33
_atom_site_aniso_U_23
_atom_site_aniso_U_13
_atom_site_aniso_U_12
Tb1 0.0067(2) 0.0079(2) 0.0049(2) 0.00010(15) 0.00044(16) -0.00019(15)
Tb2 0.0091(2) 0.0113(2) 0.0093(2) 0.00044(17) 0.00084(16) 0.00067(16)
Tb3 0.0070(2) 0.0076(2) 0.00545(19) -0.00027(17) -0.00005(14) 0.00029(18)
O1 0.020(3) 0.018(3) 0.009(3) -0.001(3) -0.002(2) 0.015(3)
O2 0.008(3) 0.009(3) 0.020(3) 0.002(3) -0.004(3) 0.001(2)
O3 0.007(3) 0.010(3) 0.009(3) 0.006(3) -0.002(2) 0.002(3)
O4 0.013(3) 0.009(3) 0.010(3) 0.000(3) 0.004(2) -0.004(3)
O5 0.003(3) 0.029(4) 0.008(3) -0.003(3) -0.002(2) 0.002(3)
O6 0.015(3) 0.013(3) 0.007(3) 0.000(3) -0.001(3) 0.001(3)
O7 0.010(3) 0.020(3) 0.002(3) -0.001(2) 0.001(2) 0.001(3)
O8 0.009(3) 0.022(3) 0.011(3) -0.005(3) -0.003(3) -0.004(3)
O9 0.009(3) 0.022(3) 0.008(3) 0.000(3) 0.003(3) -0.001(3)
O10 0.010(3) 0.026(4) 0.014(3) 0.005(3) -0.003(3) 0.002(3)
O11 0.008(3) 0.027(4) 0.008(3) 0.003(3) -0.003(2) 0.000(3)
O12 0.016(3) 0.017(3) 0.006(3) 0.000(3) 0.003(3) -0.004(3)
O13 0.012(3) 0.020(3) 0.008(3) -0.001(3) 0.002(3) 0.000(3)
O14 0.009(3) 0.020(3) 0.006(3) 0.001(3) 0.001(2) 0.001(2)
O15 0.011(3) 0.017(4) 0.014(3) -0.001(3) 0.003(3) -0.003(3)
O16 0.019(4) 0.019(3) 0.005(3) 0.005(3) 0.003(3) 0.006(3)
O17 0.015(4) 0.013(3) 0.018(3) 0.007(3) 0.002(3) 0.003(3)
O18 0.005(3) 0.015(3) 0.021(3) -0.005(3) -0.001(3) 0.000(3)
O19 0.007(3) 0.028(4) 0.011(3) -0.006(3) -0.002(2) 0.001(3)
O20 0.008(3) 0.019(3) 0.012(3) -0.001(3) 0.000(2) -0.002(3)
O21 0.009(3) 0.013(3) 0.010(3) 0.003(3) -0.001(2) 0.005(3)
O22 0.021(4) 0.016(4) 0.016(3) -0.005(3) 0.002(3) -0.002(3)
O23 0.015(4) 0.016(3) 0.031(4) -0.005(3) 0.004(3) -0.003(3)
O24 0.014(3) 0.016(3) 0.008(3) 0.002(3) -0.002(2) 0.002(3)
O25 0.011(3) 0.030(4) 0.011(3) 0.005(3) 0.000(2) 0.010(3)
O26 0.015(4) 0.035(4) 0.012(3) 0.009(3) 0.005(3) 0.008(3)
N1 0.004(4) 0.008(4) 0.007(3) 0.001(3) 0.003(3) 0.001(3)
N2 0.009(4) 0.015(4) 0.013(4) -0.003(3) 0.001(3) -0.003(3)
N3 0.011(4) 0.006(3) 0.007(3) 0.000(3) -0.001(3) -0.005(3)
C1 0.013(4) 0.014(4) 0.008(3) 0.001(3) 0.001(3) -0.009(3)
C2 0.012(5) 0.009(4) 0.010(4) 0.003(4) 0.000(4) 0.001(4)
C3 0.014(5) 0.007(4) 0.007(4) 0.003(3) 0.002(4) 0.000(3)
C4 0.005(4) 0.004(4) 0.010(4) 0.002(3) 0.000(3) 0.002(3)
C5 0.007(4) 0.004(4) 0.008(4) -0.003(3) -0.001(3) 0.002(3)
C6 0.005(4) 0.009(4) 0.015(4) 0.001(4) 0.002(4) -0.002(3)
C7 0.012(5) 0.009(4) 0.013(4) 0.007(4) -0.002(4) -0.002(4)
C8 0.009(4) 0.014(4) 0.002(4) -0.003(3) 0.002(3) -0.004(3)
C9 0.006(4) 0.012(4) 0.006(4) -0.001(3) -0.002(3) 0.000(3)
C10 0.017(5) 0.008(4) 0.011(4) -0.003(4) 0.002(4) 0.003(4)
C11 0.012(5) 0.014(5) 0.017(5) 0.001(4) 0.006(4) 0.001(4)
C12 0.007(4) 0.010(4) 0.018(5) -0.002(4) 0.003(4) 0.002(3)
C13 0.014(4) 0.008(4) 0.013(4) 0.001(4) 0.003(3) -0.005(4)
C14 0.006(4) 0.008(4) 0.012(4) 0.002(4) 0.003(3) -0.003(3)
C15 0.009(4) 0.013(4) 0.008(4) 0.004(4) 0.003(3) 0.000(3)
C16 0.014(5) 0.011(4) 0.010(4) -0.002(4) 0.002(4) 0.000(3)
C17 0.012(5) 0.009(4) 0.012(4) -0.001(4) 0.000(4) 0.003(3)
C18 0.010(4) 0.016(5) 0.003(4) 0.003(4) -0.001(3) 0.001(4)
C19 0.011(4) 0.009(4) 0.010(4) -0.001(4) 0.003(3) -0.002(4)
C20 0.012(4) 0.010(4) 0.009(4) 0.002(4) -0.002(3) 0.007(4)
C21 0.007(4) 0.006(4) 0.011(4) 0.004(4) 0.002(3) 0.002(4)
C22 0.009(3) 0.007(3) 0.009(3) -0.002(3) 0.001(3) -0.004(3)
C23 0.013(4) 0.003(4) 0.010(4) 0.002(4) 0.002(3) 0.002(4)
C24 0.009(4) 0.019(5) 0.010(4) 0.002(4) -0.004(3) 0.002(4)
C25 0.009(3) 0.007(3) 0.005(3) -0.005(3) -0.001(3) 0.001(3)
O27 0.012(3) 0.032(4) 0.017(3) -0.006(3) 0.001(3) -0.004(3)
O28 0.018(4) 0.015(3) 0.025(4) -0.006(3) -0.010(3) 0.001(3)

loop_
_atom_type_symbol
_atom_type_description
_atom_type_scat_dispersion_real
_atom_type_scat_dispersion_imag
_atom_type_scat_source
C C 0.0033 0.0016 'International Tables Vol C Tables 4.2.6.8 and 6.1.1.4'
H H 0.0000 0.0000 'International Tables Vol C Tables 4.2.6.8 and 6.1.1.4'
N N 0.0061 0.0033 'International Tables Vol C Tables 4.2.6.8 and 6.1.1.4'
O O 0.0106 0.0060 'International Tables Vol C Tables 4.2.6.8 and 6.1.1.4'
Tb Tb -0.1723 4.1537 'International Tables Vol C Tables 4.2.6.8 and 6.1.1.4'

loop_
_geom_angle_atom_site_label_1
_geom_angle_atom_site_label_2
_geom_angle_atom_site_label_3
_geom_angle
_geom_angle_site_symmetry_1
_geom_angle_site_symmetry_3
O1 Tb1 O3 140.7(2) . 3_656
O1 Tb1 O4 75.8(2) . 3_666
O1 Tb1 O6 85.3(2) . 4_565
O1 Tb1 O7 133.7(2) . 4_565
O1 Tb1 O9 77.8(2) . .
O1 Tb1 O21 70.2(2) . .
O1 Tb1 N1 136.4(2) . 4_565
O3 Tb1 O21 72.61(19) 3_656 .
O3 Tb1 N1 76.1(2) 3_656 4_565
O4 Tb1 O3 143.41(19) 3_666 3_656
O4 Tb1 O6 88.6(2) 3_666 4_565
O4 Tb1 O7 75.1(2) 3_666 4_565
O4 Tb1 O9 105.7(2) 3_666 .
O4 Tb1 O21 142.3(2) 3_666 .
O4 Tb1 N1 73.2(2) 3_666 4_565
O6 Tb1 O3 95.66(19) 4_565 3_656
O6 Tb1 O7 128.8(2) 4_565 4_565
O6 Tb1 O21 73.1(2) 4_565 .
O6 Tb1 N1 64.3(2) 4_565 4_565
O7 Tb1 O3 74.1(2) 4_565 3_656
O7 Tb1 O21 141.7(2) 4_565 .
O7 Tb1 N1 64.6(2) 4_565 4_565
O9 Tb1 O3 85.6(2) . 3_656
O9 Tb1 O6 154.2(2) . 4_565
O9 Tb1 O7 76.4(2) . 4_565
O9 Tb1 O21 82.7(2) . .
O9 Tb1 N1 140.1(2) . 4_565
O21 Tb1 N1 123.3(2) . 4_565
O10 Tb2 O12 81.0(2) . 4
O10 Tb2 O13 81.2(2) . .
O10 Tb2 O22 70.2(2) . .
O10 Tb2 O23 99.0(2) . .
O10 Tb2 O24 77.4(2) . .
O10 Tb2 O25 146.6(2) . .
O10 Tb2 O26 142.2(2) . .
O12 Tb2 O13 74.4(2) 4 .
O12 Tb2 O22 140.1(2) 4 .
O12 Tb2 O23 144.0(2) 4 .
O12 Tb2 O24 76.5(2) 4 .
O12 Tb2 O25 76.4(2) 4 .
O13 Tb2 O22 74.3(2) . .
O13 Tb2 O23 141.4(2) . .
O23 Tb2 O22 69.7(2) . .
O24 Tb2 O13 146.1(2) . .
O24 Tb2 O22 121.1(2) . .
O24 Tb2 O23 68.6(2) . .
O24 Tb2 O25 73.7(2) . .
O25 Tb2 O13 115.2(2) . .
O25 Tb2 O22 140.4(2) . .
O25 Tb2 O23 85.7(2) . .
O26 Tb2 O12 125.4(2) . 4
O26 Tb2 O13 81.3(2) . .
O26 Tb2 O22 72.9(2) . .
O26 Tb2 O23 75.3(2) . .
O26 Tb2 O24 130.6(2) . .
O26 Tb2 O25 71.0(2) . .
O11 Tb3 O14 76.7(2) 4 4
O11 Tb3 O15 85.4(2) 4 .
O11 Tb3 O16 81.4(2) 4 .
O11 Tb3 O17 94.8(2) 4 2_545
O11 Tb3 O18 87.8(2) 4 2
O11 Tb3 O20 155.4(2) 4 4
O11 Tb3 N3 139.2(2) 4 4
O11 Tb3 C24 85.1(2) 4 .
O14 Tb3 O15 153.7(2) 4 .
O14 Tb3 N3 63.5(2) 4 4
O14 Tb3 C24 160.4(2) 4 .
O15 Tb3 N3 127.8(2) . 4
O15 Tb3 C24 26.7(2) . .
O16 Tb3 O14 139.3(2) . 4
O16 Tb3 O15 53.8(2) . .
O16 Tb3 N3 135.5(2) . 4
O16 Tb3 C24 27.3(3) . .
O17 Tb3 O14 74.4(2) 2_545 4
O17 Tb3 O15 126.9(2) 2_545 .
O17 Tb3 O16 73.7(2) 2_545 .
O17 Tb3 O20 93.4(2) 2_545 4
O17 Tb3 N3 83.4(2) 2_545 4
O17 Tb3 C24 100.3(3) 2_545 .
O18 Tb3 O14 84.6(2) 2 4
O18 Tb3 O15 75.5(2) 2 .
O18 Tb3 O16 128.7(2) 2 .
O18 Tb3 O17 157.5(2) 2 2_545
O18 Tb3 O20 93.3(2) 2 4
O18 Tb3 N3 80.1(2) 2 4
O18 Tb3 C24 102.2(3) 2 .
O20 Tb3 O14 127.8(2) 4 4
O20 Tb3 O15 71.2(2) 4 .
O20 Tb3 O16 78.8(2) 4 .
O20 Tb3 N3 64.8(2) 4 4
O20 Tb3 C24 70.6(2) 4 .
N3 Tb3 C24 135.4(2) 4 .
C1 O1 Tb1 152.6(6) . .
Tb1 O3 H3 109.2 3_656 .
C8 O3 Tb1 141.6(5) . 3_656
C8 O3 H3 109.2 . .
C8 O4 Tb1 153.0(6) . 3_666
C9 O6 Tb1 126.6(5) . 4_566
C7 O7 Tb1 123.9(5) . 4_566
C10 O9 Tb1 177.4(6) . .
C10 O10 Tb2 152.4(6) . .
C16 O11 Tb3 172.5(6) . 4_556
C16 O12 Tb2 144.1(6) . 4_556
C17 O13 Tb2 135.7(6) . .
C17 O14 Tb3 125.0(6) . 4_556
C24 O15 Tb3 90.3(5) . .
C24 O16 Tb3 92.1(5) . .
C25 O17 Tb3 146.8(6) . 2
C25 O18 Tb3 140.6(6) . 2_545
C23 O20 Tb3 125.9(5) . 4_556
Tb1 O21 H21A 120.0 . .
Tb1 O21 H21B 120.0 . .
H21A O21 H21B 120.0 . .
Tb2 O22 H22A 120.1 . .
Tb2 O22 H22B 119.9 . .
H22A O22 H22B 120.0 . .
Tb2 O23 H23A 109.8 . .
Tb2 O23 H23B 109.6 . .
H23A O23 H23B 109.1 . .
Tb2 O24 H24A 120.0 . .
Tb2 O24 H24B 120.0 . .
H24A O24 H24B 120.0 . .
Tb2 O25 H25A 120.0 . .
Tb2 O25 H25B 120.0 . .
H25A O25 H25B 120.0 . .
Tb2 O26 H26A 119.9 . .
Tb2 O26 H26B 120.2 . .
H26A O26 H26B 120.0 . .
C5 N1 Tb1 120.1(5) . 4_566
C6 N1 Tb1 119.8(5) . 4_566
C6 N1 C5 120.1(7) . .
C15 N2 C14 123.2(8) . .
C18 N3 Tb3 121.2(5) . 4_556
C22 N3 Tb3 118.8(5) . 4_556
C22 N3 C18 119.9(7) . .
O1 C1 C2 114.6(8) . .
O2 C1 O1 127.3(8) . .
O2 C1 C2 118.1(8) . .
C3 C2 C1 118.3(8) . .
C3 C2 C6 118.2(8) . .
C6 C2 C1 123.5(8) . .
C2 C3 H3A 119.6 . .
C2 C3 C4 120.9(8) . .
C4 C3 H3A 119.6 . .
C3 C4 C8 119.2(8) . .
C5 C4 C3 116.9(8) . .
C5 C4 C8 123.9(7) . .
N1 C5 C4 122.1(8) . .
N1 C5 C9 113.1(7) . .
C4 C5 C9 124.7(8) . .
N1 C6 C2 121.8(8) . .
N1 C6 C7 113.4(7) . .
C2 C6 C7 124.5(8) . .
O7 C7 C6 115.5(8) . .
O8 C7 O7 126.0(8) . .
O8 C7 C6 118.4(8) . .
O3 C8 C4 118.2(7) . .
O4 C8 O3 123.7(8) . .
O4 C8 C4 118.0(8) . .
O5 C9 O6 126.8(8) . .
O5 C9 C5 117.4(8) . .
O6 C9 C5 115.7(7) . .
O9 C10 O10 126.5(8) . .
O9 C10 C11 117.4(8) . .
O10 C10 C11 116.0(8) . .
C12 C11 C10 122.7(9) . .
C15 C11 C10 119.3(8) . .
C15 C11 C12 117.9(8) . .
C11 C12 H12 119.6 . .
C13 C12 C11 120.7(9) . .
C13 C12 H12 119.6 . .
C12 C13 C16 123.0(8) . .
C14 C13 C12 119.4(8) . .
C14 C13 C16 117.6(8) . .
N2 C14 C13 119.3(8) . .
N2 C14 H14 120.4 . .
C13 C14 H14 120.4 . .
N2 C15 C11 119.4(8) . .
N2 C15 H15 120.3 . .
C11 C15 H15 120.3 . .
O11 C16 C13 115.8(8) . .
O12 C16 O11 127.0(8) . .
O12 C16 C13 117.2(8) . .
O13 C17 O14 125.3(8) . .
O13 C17 C18 118.0(8) . .
O14 C17 C18 116.6(8) . .
N3 C18 C17 112.6(7) . .
N3 C18 C19 122.1(8) . .
C19 C18 C17 125.0(8) . .
C18 C19 C24 122.9(8) . .
C20 C19 C18 117.9(8) . .
C20 C19 C24 119.2(7) . .
C19 C20 H20 119.8 . .
C19 C20 C21 120.4(8) . .
C21 C20 H20 119.8 . .
C20 C21 C22 117.6(7) . .
C20 C21 C25 121.1(7) . .
C22 C21 C25 121.3(7) . .
N3 C22 C21 122.1(7) . .
N3 C22 C23 113.9(7) . .
C21 C22 C23 123.9(7) . .
O19 C23 O20 127.4(7) . .
O19 C23 C22 116.4(7) . .
O20 C23 C22 116.2(7) . .
O15 C24 Tb3 63.0(5) . .
O15 C24 O16 122.8(8) . .
O15 C24 C19 120.2(8) . .
O16 C24 Tb3 60.6(4) . .
O16 C24 C19 116.7(8) . .
C19 C24 Tb3 165.4(6) . .
O17 C25 C21 117.3(8) . .
O18 C25 O17 122.9(7) . .
O18 C25 C21 119.8(8) . .
H27A O27 H27B 96(3) . .
H28A O28 H28B 107.7 . .

loop_
_geom_bond_atom_site_label_1
_geom_bond_atom_site_label_2
_geom_bond_distance
_geom_bond_site_symmetry_2
Tb1 O1 2.299(6) .
Tb1 O3 2.389(6) 3_656
Tb1 O4 2.344(6) 3_666
Tb1 O6 2.386(6) 4_565
Tb1 O7 2.386(6) 4_565
Tb1 O9 2.354(6) .
Tb1 O21 2.415(6) .
Tb1 N1 2.500(7) 4_565
Tb2 O10 2.325(6) .
Tb2 O12 2.339(6) 4
Tb2 O13 2.421(6) .
Tb2 O22 2.515(6) .
Tb2 O23 2.465(7) .
Tb2 O24 2.373(6) .
Tb2 O25 2.377(6) .
Tb2 O26 2.332(7) .
Tb3 O11 2.269(6) 4
Tb3 O14 2.440(6) 4
Tb3 O15 2.461(6) .
Tb3 O16 2.407(6) .
Tb3 O17 2.334(6) 2_545
Tb3 O18 2.296(6) 2
Tb3 O20 2.358(6) 4
Tb3 N3 2.510(7) 4
Tb3 C24 2.762(9) .
O1 C1 1.272(11) .
O2 C1 1.236(11) .
O3 Tb1 2.389(6) 3_656
O3 H3 0.9500 .
O3 C8 1.271(11) .
O4 Tb1 2.344(6) 3_666
O4 C8 1.234(10) .
O5 C9 1.228(11) .
O6 Tb1 2.386(6) 4_566
O6 C9 1.251(11) .
O7 Tb1 2.387(6) 4_566
O7 C7 1.281(11) .
O8 C7 1.240(11) .
O9 C10 1.243(11) .
O10 C10 1.272(11) .
O11 Tb3 2.269(6) 4_556
O11 C16 1.254(11) .
O12 Tb2 2.339(6) 4_556
O12 C16 1.243(11) .
O13 C17 1.262(11) .
O14 Tb3 2.440(6) 4_556
O14 C17 1.262(11) .
O15 C24 1.241(11) .
O16 C24 1.267(11) .
O17 Tb3 2.334(6) 2
O17 C25 1.271(11) .
O18 Tb3 2.296(6) 2_545
O18 C25 1.249(11) .
O19 C23 1.242(10) .
O20 Tb3 2.358(6) 4_556
O20 C23 1.261(10) .
O21 H21A 0.8505 .
O21 H21B 0.8502 .
O22 H22A 0.8500 .
O22 H22B 0.8498 .
O23 H23A 0.8779 .
O23 H23B 0.8779 .
O24 H24A 0.8502 .
O24 H24B 0.8501 .
O25 H25A 0.8502 .
O25 H25B 0.8497 .
O26 H26A 0.8499 .
O26 H26B 0.8500 .
N1 Tb1 2.500(7) 4_566
N1 C5 1.346(11) .
N1 C6 1.335(11) .
N2 C14 1.352(11) .
N2 C15 1.346(11) .
N3 Tb3 2.510(7) 4_556
N3 C18 1.342(10) .
N3 C22 1.327(10) .
C1 C2 1.522(12) .
C2 C3 1.379(13) .
C2 C6 1.385(12) .
C3 H3A 0.9500 .
C3 C4 1.402(12) .
C4 C5 1.388(12) .
C4 C8 1.512(12) .
C5 C9 1.526(11) .
C6 C7 1.508(12) .
C10 C11 1.498(12) .
C11 C12 1.411(13) .
C11 C15 1.382(13) .
C12 H12 0.9500 .
C12 C13 1.374(12) .
C13 C14 1.367(12) .
C13 C16 1.520(12) .
C14 H14 0.9500 .
C15 H15 0.9500 .
C17 C18 1.509(12) .
C18 C19 1.399(11) .
C19 C20 1.381(12) .
C19 C24 1.509(12) .
C20 H20 0.9500 .
C20 C21 1.397(11) .
C21 C22 1.403(11) .
C21 C25 1.506(11) .
C22 C23 1.513(11) .
O27 H27A 0.85(2) .
O27 H27B 0.85(2) .
O28 H28A 0.8500 .
O28 H28B 0.8504 .

loop_
_geom_torsion_atom_site_label_1
_geom_torsion_atom_site_label_2
_geom_torsion_atom_site_label_3
_geom_torsion_atom_site_label_4
_geom_torsion
_geom_torsion_site_symmetry_1
Tb1 O1 C1 O2 15(2) .
Tb1 O1 C1 C2 -163.5(9) .
Tb1 O3 C8 O4 -141.3(7) 3_656
Tb1 O3 C8 C4 35.8(12) 3_656
Tb1 O4 C8 O3 148.5(9) 3_666
Tb1 O4 C8 C4 -28.6(17) 3_666
Tb1 O6 C9 O5 177.1(7) 4_566
Tb1 O6 C9 C5 -4.7(11) 4_566
Tb1 O7 C7 O8 159.3(7) 4_566
Tb1 O7 C7 C6 -20.1(10) 4_566
Tb1 O9 C10 O10 135(13) .
Tb1 O9 C10 C11 -49(14) .
Tb1 N1 C5 C4 -178.8(6) 4_566
Tb1 N1 C5 C9 2.5(9) 4_566
Tb1 N1 C6 C2 179.8(6) 4_566
Tb1 N1 C6 C7 -6.0(10) 4_566
Tb2 O10 C10 O9 -34.2(19) .
Tb2 O10 C10 C11 149.1(10) .
Tb2 O12 C16 O11 31.9(16) 4_556
Tb2 O12 C16 C13 -147.6(7) 4_556
Tb2 O13 C17 O14 -55.7(13) .
Tb2 O13 C17 C18 121.7(8) .
Tb3 O11 C16 O12 23(5) 4_556
Tb3 O11 C16 C13 -158(4) 4_556
Tb3 O14 C17 O13 171.6(6) 4_556
Tb3 O14 C17 C18 -5.9(11) 4_556
Tb3 O15 C24 O16 10.4(9) .
Tb3 O15 C24 C19 -163.8(7) .
Tb3 O16 C24 O15 -10.6(9) .
Tb3 O16 C24 C19 163.7(6) .
Tb3 O17 C25 O18 169.8(7) 2
Tb3 O17 C25 C21 -11.6(14) 2
Tb3 O18 C25 O17 133.3(8) 2_545
Tb3 O18 C25 C21 -45.2(12) 2_545
Tb3 O20 C23 O19 -174.5(7) 4_556
Tb3 O20 C23 C22 2.4(12) 4_556
Tb3 N3 C18 C17 -11.1(10) 4_556
Tb3 N3 C18 C19 174.5(6) 4_556
Tb3 N3 C22 C21 -174.7(7) 4_556
Tb3 N3 C22 C23 6.8(10) 4_556
O1 Tb1 O9 C10 -4(14) .
O1 C1 C2 C3 63.5(11) .
O1 C1 C2 C6 -118.6(10) .
O2 C1 C2 C3 -115.4(10) .
O2 C1 C2 C6 62.5(12) .
O3 Tb1 O1 C1 -151.8(12) 3_656
O3 Tb1 O9 C10 140(14) 3_656
O4 Tb1 O1 C1 25.3(13) 3_666
O4 Tb1 O9 C10 -76(14) 3_666
O6 Tb1 O1 C1 115.0(13) 4_565
O6 Tb1 O9 C10 46(14) 4_565
O7 Tb1 O1 C1 -27.2(14) 4_565
O7 Tb1 O9 C10 -146(14) 4_565
O9 Tb1 O1 C1 -84.6(13) .
O9 C10 C11 C12 -167.7(8) .
O9 C10 C11 C15 17.0(13) .
O10 Tb2 O13 C17 74.4(8) .
O10 C10 C11 C12 9.3(13) .
O10 C10 C11 C15 -166.1(8) .
O11 Tb3 O15 C24 -88.4(5) 4
O11 Tb3 O16 C24 96.1(5) 4
O11 Tb3 C24 O15 89.4(5) 4
O11 Tb3 C24 O16 -80.6(5) 4
O11 Tb3 C24 C19 -164(3) 4
O12 Tb2 O10 C10 93.5(13) 4
O12 Tb2 O13 C17 157.4(8) 4
O13 Tb2 O10 C10 169.0(13) .
O13 C17 C18 N3 -166.9(8) .
O13 C17 C18 C19 7.4(14) .
O14 Tb3 O15 C24 -135.3(6) 4
O14 Tb3 O16 C24 154.0(5) 4
O14 Tb3 C24 O15 111.3(8) 4
O14 Tb3 C24 O16 -58.7(10) 4
O14 Tb3 C24 C19 -142(2) 4
O14 C17 C18 N3 10.8(11) .
O14 C17 C18 C19 -175.0(8) .
O15 Tb3 O16 C24 5.6(5) .
O15 Tb3 C24 O16 -170.0(9) .
O15 Tb3 C24 C19 107(3) .
O16 Tb3 O15 C24 -5.7(5) .
O16 Tb3 C24 O15 170.0(9) .
O16 Tb3 C24 C19 -83(3) .
O17 Tb3 O15 C24 4.2(6) 2_545
O17 Tb3 O16 C24 -166.2(6) 2_545
O17 Tb3 C24 O15 -176.6(5) 2_545
O17 Tb3 C24 O16 13.4(6) 2_545
O17 Tb3 C24 C19 -70(3) 2_545
O18 Tb3 O15 C24 -177.3(5) 2
O18 Tb3 O16 C24 15.9(6) 2
O18 Tb3 C24 O15 2.6(5) 2
O18 Tb3 C24 O16 -167.3(5) 2
O18 Tb3 C24 C19 109(3) 2
O20 Tb3 O15 C24 84.0(5) 4
O20 Tb3 O16 C24 -69.3(5) 4
O20 Tb3 C24 O15 -86.6(5) 4
O20 Tb3 C24 O16 103.4(5) 4
O20 Tb3 C24 C19 20(2) 4
O21 Tb1 O1 C1 -171.2(14) .
O21 Tb1 O9 C10 67(14) .
O22 Tb2 O10 C10 -114.5(13) .
O22 Tb2 O13 C17 2.6(8) .
O23 Tb2 O10 C10 -50.0(13) .
O23 Tb2 O13 C17 -19.1(10) .
O24 Tb2 O10 C10 15.5(13) .
O24 Tb2 O13 C17 125.7(8) .
O25 Tb2 O10 C10 45.8(15) .
O25 Tb2 O13 C17 -136.2(8) .
O26 Tb2 O10 C10 -127.7(12) .
O26 Tb2 O13 C17 -72.0(8) .
N1 Tb1 O1 C1 71.0(14) 4_565
N1 Tb1 O9 C10 -158(14) 4_565
N1 C5 C9 O5 179.5(8) .
N1 C5 C9 O6 1.1(11) .
N1 C6 C7 O7 16.1(11) .
N1 C6 C7 O8 -163.3(8) .
N3 Tb3 O15 C24 117.7(5) 4
N3 Tb3 O16 C24 -104.2(6) 4
N3 Tb3 C24 O15 -85.6(6) 4
N3 Tb3 C24 O16 104.4(6) 4
N3 Tb3 C24 C19 21(3) 4
N3 C18 C19 C20 1.3(14) .
N3 C18 C19 C24 -177.1(8) .
N3 C22 C23 O19 171.2(8) .
N3 C22 C23 O20 -6.1(12) .
C1 C2 C3 C4 179.5(8) .
C1 C2 C6 N1 -178.7(8) .
C1 C2 C6 C7 7.8(14) .
C2 C3 C4 C5 -0.6(12) .
C2 C3 C4 C8 -179.5(8) .
C2 C6 C7 O7 -169.9(8) .
C2 C6 C7 O8 10.7(13) .
C3 C2 C6 N1 -0.7(13) .
C3 C2 C6 C7 -174.3(8) .
C3 C4 C5 N1 -1.2(12) .
C3 C4 C5 C9 177.3(8) .
C3 C4 C8 O3 -90.1(10) .
C3 C4 C8 O4 87.1(10) .
C4 C5 C9 O5 0.9(13) .
C4 C5 C9 O6 -177.5(8) .
C5 N1 C6 C2 -1.0(13) .
C5 N1 C6 C7 173.2(7) .
C5 C4 C8 O3 91.0(10) .
C5 C4 C8 O4 -91.8(10) .
C6 N1 C5 C4 2.0(12) .
C6 N1 C5 C9 -176.7(7) .
C6 C2 C3 C4 1.5(13) .
C8 C4 C5 N1 177.7(8) .
C8 C4 C5 C9 -3.8(13) .
C10 C11 C12 C13 -177.1(8) .
C10 C11 C15 N2 176.9(8) .
C11 C12 C13 C14 0.9(13) .
C11 C12 C13 C16 -176.9(8) .
C12 C11 C15 N2 1.4(13) .
C12 C13 C14 N2 0.2(13) .
C12 C13 C16 O11 -14.7(13) .
C12 C13 C16 O12 164.8(8) .
C14 N2 C15 C11 -0.3(13) .
C14 C13 C16 O11 167.5(8) .
C14 C13 C16 O12 -13.0(12) .
C15 N2 C14 C13 -0.5(13) .
C15 C11 C12 C13 -1.7(13) .
C16 C13 C14 N2 178.1(8) .
C17 C18 C19 C20 -172.4(8) .
C17 C18 C19 C24 9.2(14) .
C18 N3 C22 C21 2.0(13) .
C18 N3 C22 C23 -176.6(8) .
C18 C19 C20 C21 -0.4(13) .
C18 C19 C24 Tb3 160(2) .
C18 C19 C24 O15 -101.0(11) .
C18 C19 C24 O16 84.5(11) .
C19 C20 C21 C22 0.3(13) .
C19 C20 C21 C25 177.8(8) .
C20 C19 C24 Tb3 -18(3) .
C20 C19 C24 O15 80.6(11) .
C20 C19 C24 O16 -93.9(10) .
C20 C21 C22 N3 -1.1(14) .
C20 C21 C22 C23 177.3(8) .
C20 C21 C25 O17 -75.9(11) .
C20 C21 C25 O18 102.7(10) .
C21 C22 C23 O19 -7.3(14) .
C21 C22 C23 O20 175.4(9) .
C22 N3 C18 C17 172.3(8) .
C22 N3 C18 C19 -2.1(13) .
C22 C21 C25 O17 101.4(10) .
C22 C21 C25 O18 -79.9(11) .
C24 C19 C20 C21 178.0(8) .
C25 C21 C22 N3 -178.5(8) .
C25 C21 C22 C23 -0.2(14) .
